data_2214992
loop_
_publ_author_name
'Fang-Fang Jian'
'Wei Yi'
'Li-Ming Wang'
'Jing Wang'

_publ_section_title 5-Methyl-2-[(<i>E</i>)-2-(5-methylbenz[<i>d</i>]oxazol-2-yl)vinyl]benz[<i>d</i>]oxazole
_journal_coeditor_code BT2434
_journal_issue 9
_journal_name_full 'Acta Crystallographica Section E'
_journal_page_first o3887
_journal_page_last o3887
_journal_paper_doi 10.1107/S1600536807035362
_journal_volume 63
_journal_year 2007
_chemical_formula_iupac 'C18 H14 N2 O2'
_chemical_formula_moiety 'C18 H14 N2 O2'
_chemical_formula_sum 'C18 H14 N2 O2'
_chemical_formula_weight 290.31
_chemical_melting_point 182
_chemical_name_systematic
;
5-Methyl-2-[(E)-2-(5-methylbenz[d]oxazol-2-yl)vinyl]benz[d]oxazole
;
_space_group_IT_number 15
_symmetry_cell_setting monoclinic
_symmetry_space_group_name_Hall '-C 2yc'
_symmetry_space_group_name_H-M 'C 1 2/c 1'
_atom_sites_solution_hydrogens geom
_atom_sites_solution_primary direct
_atom_sites_solution_secondary difmap
_audit_creation_method SHELXL-97
_cell_angle_alpha 90.00
_cell_angle_beta 100.94(3)
_cell_angle_gamma 90.00
_cell_formula_units_Z 4
_cell_length_a 22.153(4)
_cell_length_b 4.7700(10)
_cell_length_c 14.053(3)
_cell_measurement_reflns_used 25
_cell_measurement_temperature 293(2)
_cell_measurement_theta_max 26.96
_cell_measurement_theta_min 1.87
_cell_volume 1458.0(5)
_computing_cell_refinement 'CAD-4 Software'
_computing_data_collection 'CAD-4 Software (Enraf--Nonius, 1989)'
_computing_data_reduction 'CAD-4 Software'
_computing_molecular_graphics 'SHELXTL/PC (Sheldrick, 1990)'
_computing_publication_material SHELXTL/PC
_computing_structure_refinement 'SHELXL97 (Sheldrick, 1997)'
_computing_structure_solution 'SHELXS97 (Sheldrick, 1997)'
_diffrn_ambient_temperature 293(2)
_diffrn_measured_fraction_theta_full 0.987
_diffrn_measured_fraction_theta_max 0.987
_diffrn_measurement_device_type 'Bruker P4'
_diffrn_measurement_method \w
_diffrn_radiation_monochromator graphite
_diffrn_radiation_source 'fine-focus sealed tube'
_diffrn_radiation_type MoK\a
_diffrn_radiation_wavelength 0.71073
_diffrn_reflns_av_R_equivalents 0.0372
_diffrn_reflns_av_sigmaI/netI 0.0522
_diffrn_reflns_limit_h_max 26
_diffrn_reflns_limit_h_min -27
_diffrn_reflns_limit_k_max 0
_diffrn_reflns_limit_k_min -5
_diffrn_reflns_limit_l_max 16
_diffrn_reflns_limit_l_min -16
_diffrn_reflns_number 3101
_diffrn_reflns_theta_full 26.97
_diffrn_reflns_theta_max 26.97
_diffrn_reflns_theta_min 1.87
_diffrn_standards_decay_% 0
_diffrn_standards_interval_count 200
_diffrn_standards_number 3
_exptl_absorpt_coefficient_mu 0.088
_exptl_absorpt_correction_type none
_exptl_crystal_colour yellow
_exptl_crystal_density_diffrn 1.323
_exptl_crystal_density_method 'not measured'
_exptl_crystal_description needle
_exptl_crystal_F_000 608
_exptl_crystal_size_max 0.41
_exptl_crystal_size_mid 0.23
_exptl_crystal_size_min 0.14
_refine_diff_density_max 0.240
_refine_diff_density_min -0.268
_refine_ls_extinction_coef 0.0060(17)
_refine_ls_extinction_expression Fc^*^=kFc[1+0.001xFc^2^\l^3^/sin(2\q)]^-1/4^
_refine_ls_extinction_method SHELXL97
_refine_ls_goodness_of_fit_ref 1.037
_refine_ls_hydrogen_treatment constr
_refine_ls_matrix_type full
_refine_ls_number_parameters 102
_refine_ls_number_reflns 1560
_refine_ls_number_restraints 0
_refine_ls_restrained_S_all 1.037
_refine_ls_R_factor_all 0.1040
_refine_ls_R_factor_gt 0.0549
_refine_ls_shift/su_max 0.000
_refine_ls_shift/su_mean 0.000
_refine_ls_structure_factor_coef Fsqd
_refine_ls_weighting_details 'calc w=1/[\s^2^(Fo^2^)+(0.0866P)^2^] where P=(Fo^2^+2Fc^2^)/3'
_refine_ls_weighting_scheme calc
_refine_ls_wR_factor_gt 0.1329
_refine_ls_wR_factor_ref 0.1549
_reflns_number_gt 939
_reflns_number_total 1560
_reflns_threshold_expression I>2\s(I)
_cod_data_source_file bt2434.cif
_cod_data_source_block I
_cod_original_sg_symbol_H-M 'C 2/c'
_cod_database_code 2214992
_cod_database_fobs_code 2214992

loop_
_symmetry_equiv_pos_as_xyz
'x, y, z'
'-x, y, -z+1/2'
'x+1/2, y+1/2, z'
'-x+1/2, y+1/2, -z+1/2'
'-x, -y, -z'
'x, -y, z-1/2'
'-x+1/2, -y+1/2, -z'
'x+1/2, -y+1/2, z-1/2'

loop_
_atom_site_type_symbol
_atom_site_label
_atom_site_fract_x
_atom_site_fract_y
_atom_site_fract_z
_atom_site_U_iso_or_equiv
_atom_site_adp_type
_atom_site_calc_flag
_atom_site_refinement_flags
_atom_site_occupancy
O O1 0.04467(6) 0.2073(3) 0.87972(10) 0.0425(5) Uani d . 1
N N1 0.10077(8) 0.0570(4) 1.02211(13) 0.0403(5) Uani d . 1
C C1 0.22548(11) -0.5999(5) 0.8526(2) 0.0560(7) Uani d . 1
H H1A 0.2142 -0.7097 0.7947 0.084 Uiso calc PR 0.50
H H1B 0.2303 -0.7206 0.9082 0.084 Uiso calc PR 0.50
H H1C 0.2635 -0.5049 0.8515 0.084 Uiso calc PR 0.50
H H1D 0.2579 -0.5804 0.9082 0.084 Uiso calc PR 0.50
H H1E 0.2417 -0.5695 0.7947 0.084 Uiso calc PR 0.50
H H1F 0.2085 -0.7853 0.8514 0.084 Uiso calc PR 0.50
C C2 0.17573(10) -0.3866(4) 0.85785(17) 0.0416(6) Uani d . 1
C C3 0.14015(11) -0.2845(5) 0.77202(18) 0.0480(6) Uani d . 1
H H3A 0.1475 -0.3536 0.7134 0.058 Uiso calc R 1
C C4 0.09443(11) -0.0849(5) 0.77017(17) 0.0485(6) Uani d . 1
H H4A 0.0710 -0.0185 0.7126 0.058 Uiso calc R 1
C C5 0.08615(9) 0.0078(5) 0.85917(15) 0.0375(5) Uani d . 1
C C6 0.11992(9) -0.0854(4) 0.94600(15) 0.0360(5) Uani d . 1
C C7 0.16546(10) -0.2896(4) 0.94564(17) 0.0413(6) Uani d . 1
H H7A 0.1882 -0.3580 1.0035 0.050 Uiso calc R 1
C C8 0.05734(10) 0.2229(5) 0.97847(16) 0.0373(5) Uani d . 1
C C9 0.02220(9) 0.4192(4) 1.02433(16) 0.0402(6) Uani d . 1
H H9A 0.0311 0.4336 1.0915 0.048 Uiso calc R 1

loop_
_atom_site_aniso_label
_atom_site_aniso_U_11
_atom_site_aniso_U_22
_atom_site_aniso_U_33
_atom_site_aniso_U_12
_atom_site_aniso_U_13
_atom_site_aniso_U_23
O1 0.0460(9) 0.0372(9) 0.0439(9) 0.0071(7) 0.0077(6) -0.0039(7)
N1 0.0476(11) 0.0308(10) 0.0438(10) 0.0025(9) 0.0121(8) -0.0008(8)
C1 0.0577(15) 0.0356(13) 0.0782(19) 0.0041(12) 0.0220(13) -0.0083(12)
C2 0.0421(12) 0.0247(11) 0.0610(15) -0.0045(10) 0.0173(11) -0.0061(10)
C3 0.0557(14) 0.0419(14) 0.0491(14) -0.0031(12) 0.0165(11) -0.0142(11)
C4 0.0519(14) 0.0504(15) 0.0422(13) 0.0027(12) 0.0060(10) -0.0063(11)
C5 0.0381(11) 0.0303(12) 0.0454(12) 0.0000(10) 0.0108(9) -0.0053(10)
C6 0.0419(12) 0.0262(11) 0.0419(12) -0.0035(10) 0.0131(9) -0.0025(9)
C7 0.0441(12) 0.0286(12) 0.0510(14) 0.0029(10) 0.0087(10) 0.0029(10)
C8 0.0417(11) 0.0307(11) 0.0405(12) -0.0031(10) 0.0104(9) -0.0028(10)
C9 0.0457(13) 0.0313(12) 0.0458(13) -0.0021(10) 0.0144(10) -0.0060(9)

loop_
_atom_type_symbol
_atom_type_description
_atom_type_scat_dispersion_real
_atom_type_scat_dispersion_imag
_atom_type_scat_source
C C 0.0033 0.0016 'International Tables Vol C Tables 4.2.6.8 and 6.1.1.4'
H H 0.0000 0.0000 'International Tables Vol C Tables 4.2.6.8 and 6.1.1.4'
N N 0.0061 0.0033 'International Tables Vol C Tables 4.2.6.8 and 6.1.1.4'
O O 0.0106 0.0060 'International Tables Vol C Tables 4.2.6.8 and 6.1.1.4'

loop_
_geom_angle_atom_site_label_1
_geom_angle_atom_site_label_2
_geom_angle_atom_site_label_3
_geom_angle_site_symmetry_1
_geom_angle
C8 O1 C5 . 103.41(16)
C8 N1 C6 . 103.80(18)
C2 C1 H1A . 109.5
C2 C1 H1B . 109.5
H1A C1 H1B . 109.5
C2 C1 H1C . 109.5
H1A C1 H1C . 109.5
H1B C1 H1C . 109.5
C2 C1 H1D . 109.5
H1A C1 H1D . 141.1
H1B C1 H1D . 56.3
H1C C1 H1D . 56.3
C2 C1 H1E . 109.5
H1A C1 H1E . 56.3
H1B C1 H1E . 141.1
H1C C1 H1E . 56.3
H1D C1 H1E . 109.5
C2 C1 H1F . 109.5
H1A C1 H1F . 56.3
H1B C1 H1F . 56.3
H1C C1 H1F . 141.1
H1D C1 H1F . 109.5
H1E C1 H1F . 109.5
C7 C2 C3 . 119.6(2)
C7 C2 C1 . 121.1(2)
C3 C2 C1 . 119.3(2)
C4 C3 C2 . 123.1(2)
C4 C3 H3A . 118.5
C2 C3 H3A . 118.5
C5 C4 C3 . 115.3(2)
C5 C4 H4A . 122.3
C3 C4 H4A . 122.3
C4 C5 C6 . 124.0(2)
C4 C5 O1 . 128.2(2)
C6 C5 O1 . 107.82(17)
C5 C6 N1 . 109.12(18)
C5 C6 C7 . 119.39(19)
N1 C6 C7 . 131.5(2)
C2 C7 C6 . 118.5(2)
C2 C7 H7A . 120.7
C6 C7 H7A . 120.7
N1 C8 O1 . 115.84(19)
N1 C8 C9 . 126.5(2)
O1 C8 C9 . 117.67(19)
C9 C9 C8 5_567 123.6(3)
C9 C9 H9A 5_567 118.2
C8 C9 H9A . 118.2

loop_
_geom_bond_atom_site_label_1
_geom_bond_atom_site_label_2
_geom_bond_site_symmetry_2
_geom_bond_distance
O1 C8 . 1.365(3)
O1 C5 . 1.391(2)
N1 C8 . 1.305(3)
N1 C6 . 1.399(3)
C1 C2 . 1.512(3)
C1 H1A . 0.9600
C1 H1B . 0.9600
C1 H1C . 0.9600
C1 H1D . 0.9600
C1 H1E . 0.9600
C1 H1F . 0.9600
C2 C7 . 1.376(3)
C2 C3 . 1.397(3)
C3 C4 . 1.387(3)
C3 H3A . 0.9300
C4 C5 . 1.371(3)
C4 H4A . 0.9300
C5 C6 . 1.378(3)
C6 C7 . 1.403(3)
C7 H7A . 0.9300
C8 C9 . 1.445(3)
C9 C9 5_567 1.332(4)
C9 H9A . 0.9300

loop_
_geom_torsion_atom_site_label_1
_geom_torsion_atom_site_label_2
_geom_torsion_atom_site_label_3
_geom_torsion_atom_site_label_4
_geom_torsion_site_symmetry_4
_geom_torsion
C7 C2 C3 C4 . 0.6(4)
C1 C2 C3 C4 . -178.7(2)
C2 C3 C4 C5 . 0.0(3)
C3 C4 C5 C6 . 0.0(3)
C3 C4 C5 O1 . 179.20(19)
C8 O1 C5 C4 . -178.4(2)
C8 O1 C5 C6 . 0.9(2)
C4 C5 C6 N1 . 178.5(2)
O1 C5 C6 N1 . -0.9(2)
C4 C5 C6 C7 . -0.7(3)
O1 C5 C6 C7 . -179.99(17)
C8 N1 C6 C5 . 0.4(2)
C8 N1 C6 C7 . 179.4(2)
C3 C2 C7 C6 . -1.2(3)
C1 C2 C7 C6 . 178.1(2)
C5 C6 C7 C2 . 1.2(3)
N1 C6 C7 C2 . -177.7(2)
C6 N1 C8 O1 . 0.2(2)
C6 N1 C8 C9 . -179.5(2)
C5 O1 C8 N1 . -0.7(2)
C5 O1 C8 C9 . 178.99(17)
N1 C8 C9 C9 5_567 -179.1(3)
O1 C8 C9 C9 5_567 1.2(4)
